data_2018590
loop_
_publ_author_name
'Paton, Andrew S.'
'Lough, Alan J.'
'Bender, Timothy P.'

_publ_section_title
;
 Sulfonate pseudohalides of boron subphthalocyanine
;
_journal_coeditor_code BI3045
_journal_issue 11
_journal_name_full 'Acta Crystallographica Section C'
_journal_page_first o459
_journal_page_last o464
_journal_paper_doi 10.1107/S0108270112040425
_journal_volume 68
_journal_year 2012
_chemical_formula_iupac 'C30 H16 B N7 O5 S'
_chemical_formula_moiety 'C30 H16 B N7 O5 S'
_chemical_formula_sum 'C30 H16 B N7 O5 S'
_chemical_formula_weight 597.37
_chemical_name_common '3-nitrobenzenesulfonate boron subphthalocyanine'
_chemical_name_systematic
;
(3-nitrobenzenesulfonato)(subphthalocyaninato)boron
;
_space_group_IT_number 14
_symmetry_cell_setting monoclinic
_symmetry_space_group_name_Hall '-P 2ybc'
_symmetry_space_group_name_H-M 'P 1 21/c 1'
_atom_sites_solution_hydrogens geom
_atom_sites_solution_primary direct
_atom_sites_solution_secondary difmap
_audit_creation_method SHELXL97
_cell_angle_alpha 90.00
_cell_angle_beta 112.466(4)
_cell_angle_gamma 90.00
_cell_formula_units_Z 4
_cell_length_a 13.8349(7)
_cell_length_b 13.8988(8)
_cell_length_c 14.3887(8)
_cell_measurement_reflns_used 5951
_cell_measurement_temperature 150.0(10)
_cell_measurement_theta_max 65.13
_cell_measurement_theta_min 3.46
_cell_volume 2556.8(3)
_computing_cell_refinement 'APEX2 (Bruker, 2007)'
_computing_data_collection 'APEX2 (Bruker, 2007)'
_computing_data_reduction 'SAINT (Bruker, 2007)'
_computing_molecular_graphics
;
PLATON (Spek, 2009) and Mercury (Macrae <i>et al.</i>, 2008)
;
_computing_publication_material 'SHELXTL (Sheldrick, 2008)'
_computing_structure_refinement 'SHELXL97 (Sheldrick, 2008)'
_computing_structure_solution 'SHELXS97 (Sheldrick, 2008)'
_diffrn_ambient_temperature 150(2)
_diffrn_measured_fraction_theta_full 0.941
_diffrn_measured_fraction_theta_max 0.941
_diffrn_measurement_device_type 'Bruker Kappa APEX DUO CCD area-detector'
_diffrn_measurement_method '\f and \w'
_diffrn_radiation_monochromator 'multi-layer optics'
_diffrn_radiation_source 'Bruker ImuS'
_diffrn_radiation_type CuK\a
_diffrn_radiation_wavelength 1.54178
_diffrn_reflns_av_R_equivalents 0.0421
_diffrn_reflns_av_sigmaI/netI 0.0400
_diffrn_reflns_limit_h_max 15
_diffrn_reflns_limit_h_min -16
_diffrn_reflns_limit_k_max 16
_diffrn_reflns_limit_k_min -16
_diffrn_reflns_limit_l_max 13
_diffrn_reflns_limit_l_min -16
_diffrn_reflns_number 13374
_diffrn_reflns_theta_full 65.61
_diffrn_reflns_theta_max 65.61
_diffrn_reflns_theta_min 3.46
_diffrn_standards_number 0
_exptl_absorpt_coefficient_mu 1.635
_exptl_absorpt_correction_T_max 0.8668
_exptl_absorpt_correction_T_min 0.8668
_exptl_absorpt_correction_type multi-scan
_exptl_absorpt_process_details '(SADABS; Sheldrick, 1996)'
_exptl_crystal_colour purple
_exptl_crystal_density_diffrn 1.552
_exptl_crystal_density_method 'not measured'
_exptl_crystal_description cube
_exptl_crystal_F_000 1224
_exptl_crystal_size_max 0.09
_exptl_crystal_size_mid 0.09
_exptl_crystal_size_min 0.09
_refine_diff_density_max 1.144
_refine_diff_density_min -0.604
_refine_ls_extinction_method none
_refine_ls_goodness_of_fit_ref 1.073
_refine_ls_hydrogen_treatment constr
_refine_ls_matrix_type full
_refine_ls_number_parameters 397
_refine_ls_number_reflns 4159
_refine_ls_number_restraints 0
_refine_ls_restrained_S_all 1.073
_refine_ls_R_factor_all 0.0887
_refine_ls_R_factor_gt 0.0738
_refine_ls_shift/su_max 0.001
_refine_ls_shift/su_mean 0.000
_refine_ls_structure_factor_coef Fsqd
_refine_ls_weighting_details 'calc w = 1/[\s^2^(Fo^2^)+(0.1371P)^2^+2.6986P] where P=(Fo^2^+2Fc^2^)/3'
_refine_ls_weighting_scheme calc
_refine_ls_wR_factor_gt 0.2022
_refine_ls_wR_factor_ref 0.2162
_reflns_number_gt 3342
_reflns_number_total 4159
_reflns_threshold_expression I>2\s(I)
_cod_data_source_file bi3045.cif
_cod_data_source_block II
_cod_original_cell_volume 2556.8(2)
_cod_original_sg_symbol_H-M 'P 21/c'
_cod_database_code 2018590
_cod_database_fobs_code 2018590

loop_
_symmetry_equiv_pos_as_xyz
'x, y, z'
'-x, y+1/2, -z+1/2'
'-x, -y, -z'
'x, -y-1/2, z-1/2'

loop_
_atom_site_type_symbol
_atom_site_label
_atom_site_fract_x
_atom_site_fract_y
_atom_site_fract_z
_atom_site_U_iso_or_equiv
_atom_site_adp_type
_atom_site_calc_flag
_atom_site_refinement_flags
_atom_site_occupancy
_atom_site_symmetry_multiplicity
S S1 0.77332(7) 0.23044(7) 0.64888(7) 0.0306(3) Uani d . 1 1
O O1 0.6980(2) 0.25242(17) 0.70014(19) 0.0290(6) Uani d . 1 1
O O2 0.7192(2) 0.2467(2) 0.5450(2) 0.0377(7) Uani d . 1 1
O O3 0.8192(2) 0.1367(2) 0.6813(2) 0.0447(7) Uani d . 1 1
O O4 1.2200(3) 0.3828(5) 0.8887(4) 0.1102(19) Uani d . 1 1
O O5 1.1647(3) 0.2373(4) 0.8834(3) 0.0872(15) Uani d . 1 1
N N1 0.6526(2) 0.3209(2) 0.8313(2) 0.0262(7) Uani d . 1 1
N N2 0.5089(2) 0.2212(2) 0.8194(2) 0.0332(7) Uani d . 1 1
N N3 0.6703(2) 0.1522(2) 0.8330(2) 0.0282(7) Uani d . 1 1
N N4 0.8367(2) 0.0849(2) 0.9283(2) 0.0296(7) Uani d . 1 1
N N5 0.8205(2) 0.25115(19) 0.8835(2) 0.0228(6) Uani d . 1 1
N N6 0.8012(2) 0.4169(2) 0.9177(2) 0.0285(7) Uani d . 1 1
N N7 1.1518(3) 0.3221(5) 0.8621(3) 0.0670(14) Uani d . 1 1
C C1 0.6973(3) 0.4052(3) 0.8737(2) 0.0270(8) Uani d . 1 1
C C2 0.6108(3) 0.4630(3) 0.8787(3) 0.0315(8) Uani d . 1 1
C C3 0.6039(3) 0.5575(3) 0.9067(3) 0.0379(9) Uani d . 1 1
H H3A 0.6629 0.5990 0.9268 0.045 Uiso calc R 1 1
C C4 0.5074(3) 0.5894(3) 0.9044(3) 0.0396(10) Uani d . 1 1
H H4A 0.4998 0.6542 0.9214 0.048 Uiso calc R 1 1
C C5 0.4220(3) 0.5272(3) 0.8775(3) 0.0420(10) Uani d . 1 1
H H5A 0.3577 0.5507 0.8777 0.050 Uiso calc R 1 1
C C6 0.4273(3) 0.4346(3) 0.8510(3) 0.0371(9) Uani d . 1 1
H H6A 0.3684 0.3932 0.8336 0.045 Uiso calc R 1 1
C C7 0.5218(3) 0.4020(3) 0.8500(3) 0.0324(9) Uani d . 1 1
C C8 0.5525(3) 0.3085(3) 0.8260(2) 0.0294(8) Uani d . 1 1
C C9 0.5712(3) 0.1449(3) 0.8305(3) 0.0332(9) Uani d . 1 1
C C10 0.5634(3) 0.0473(3) 0.8649(3) 0.0356(9) Uani d . 1 1
C C11 0.4791(4) -0.0035(3) 0.8723(3) 0.0426(10) Uani d . 1 1
H H11A 0.4106 0.0230 0.8489 0.051 Uiso calc R 1 1
C C12 0.5007(4) -0.0948(3) 0.9156(3) 0.0434(11) Uani d . 1 1
H H12A 0.4447 -0.1320 0.9193 0.052 Uiso calc R 1 1
C C13 0.6002(4) -0.1329(3) 0.9533(3) 0.0470(11) Uani d . 1 1
H H13A 0.6116 -0.1946 0.9841 0.056 Uiso calc R 1 1
C C14 0.6824(4) -0.0830(3) 0.9469(3) 0.0426(10) Uani d . 1 1
H H14A 0.7511 -0.1089 0.9739 0.051 Uiso calc R 1 1
C C15 0.6636(3) 0.0067(3) 0.9002(3) 0.0343(9) Uani d . 1 1
C C16 0.7341(3) 0.0779(3) 0.8847(3) 0.0306(8) Uani d . 1 1
C C17 0.8784(3) 0.1728(3) 0.9322(3) 0.0268(8) Uani d . 1 1
C C18 0.9759(3) 0.2119(3) 1.0016(3) 0.0284(8) Uani d . 1 1
C C19 1.0678(3) 0.1686(3) 1.0674(3) 0.0353(9) Uani d . 1 1
H H19A 1.0756 0.1006 1.0707 0.042 Uiso calc R 1 1
C C20 1.1475(3) 0.2289(3) 1.1281(3) 0.0428(10) Uani d . 1 1
H H20A 1.2117 0.2014 1.1717 0.051 Uiso calc R 1 1
C C21 1.1352(3) 0.3285(3) 1.1265(3) 0.0400(10) Uani d . 1 1
H H21A 1.1909 0.3671 1.1698 0.048 Uiso calc R 1 1
C C22 1.0451(3) 0.3722(3) 1.0643(3) 0.0364(9) Uani d . 1 1
H H22A 1.0374 0.4401 1.0647 0.044 Uiso calc R 1 1
C C23 0.9649(3) 0.3143(3) 1.0001(3) 0.0292(8) Uani d . 1 1
C C24 0.8606(3) 0.3374(2) 0.9283(3) 0.0252(8) Uani d . 1 1
C C25 0.8728(3) 0.3169(3) 0.6966(3) 0.0353(9) Uani d . 1 1
C C26 0.9705(3) 0.2850(3) 0.7593(3) 0.0385(10) Uani d . 1 1
H H26A 0.9847 0.2189 0.7758 0.046 Uiso calc R 1 1
C C27 1.0461(4) 0.3550(4) 0.7964(3) 0.0500(12) Uani d . 1 1
C C28 1.0275(4) 0.4519(4) 0.7725(4) 0.0612(15) Uani d . 1 1
H H28A 1.0816 0.4981 0.7996 0.073 Uiso calc R 1 1
C C29 0.9286(5) 0.4795(4) 0.7085(4) 0.0626(14) Uani d . 1 1
H H29A 0.9140 0.5453 0.6908 0.075 Uiso calc R 1 1
C C30 0.8506(4) 0.4110(3) 0.6700(3) 0.0468(11) Uani d . 1 1
H H30A 0.7824 0.4294 0.6256 0.056 Uiso calc R 1 1
B B1 0.7118(3) 0.2429(3) 0.8090(3) 0.0256(9) Uani d . 1 1

loop_
_atom_site_aniso_label
_atom_site_aniso_U_11
_atom_site_aniso_U_22
_atom_site_aniso_U_33
_atom_site_aniso_U_12
_atom_site_aniso_U_13
_atom_site_aniso_U_23
S1 0.0313(5) 0.0381(5) 0.0237(5) -0.0016(4) 0.0120(4) -0.0038(4)
O1 0.0282(13) 0.0399(15) 0.0190(13) 0.0007(10) 0.0089(10) -0.0020(10)
O2 0.0408(16) 0.0511(17) 0.0211(15) -0.0045(12) 0.0115(12) -0.0046(11)
O3 0.0471(17) 0.0303(15) 0.0602(19) 0.0017(12) 0.0245(15) -0.0004(13)
O4 0.053(2) 0.182(6) 0.090(3) -0.056(3) 0.020(2) -0.043(3)
O5 0.039(2) 0.145(5) 0.062(3) 0.001(2) 0.0020(19) 0.032(3)
N1 0.0295(16) 0.0291(16) 0.0196(15) 0.0034(12) 0.0090(12) -0.0007(12)
N2 0.0296(17) 0.0470(19) 0.0206(16) -0.0087(14) 0.0067(13) -0.0045(13)
N3 0.0289(16) 0.0354(17) 0.0215(15) -0.0076(13) 0.0111(13) -0.0050(12)
N4 0.0389(18) 0.0243(15) 0.0289(17) -0.0008(13) 0.0166(14) -0.0040(12)
N5 0.0267(15) 0.0239(15) 0.0180(15) 0.0001(11) 0.0089(12) -0.0005(11)
N6 0.0412(18) 0.0226(15) 0.0240(16) -0.0009(13) 0.0151(13) 0.0025(11)
N7 0.041(2) 0.118(4) 0.041(2) -0.028(3) 0.0146(19) -0.010(3)
C1 0.0299(19) 0.0307(18) 0.0179(17) 0.0020(15) 0.0063(15) 0.0044(14)
C2 0.040(2) 0.037(2) 0.0166(17) 0.0105(16) 0.0098(15) 0.0042(14)
C3 0.048(2) 0.039(2) 0.026(2) 0.0080(18) 0.0142(18) 0.0016(17)
C4 0.053(3) 0.035(2) 0.032(2) 0.0188(19) 0.0168(19) 0.0050(16)
C5 0.042(2) 0.054(3) 0.032(2) 0.015(2) 0.0157(19) 0.0088(18)
C6 0.033(2) 0.051(2) 0.027(2) 0.0090(18) 0.0107(16) 0.0061(17)
C7 0.032(2) 0.045(2) 0.0175(18) 0.0059(16) 0.0065(15) 0.0017(15)
C8 0.0303(19) 0.043(2) 0.0132(16) 0.0084(16) 0.0064(14) 0.0009(15)
C9 0.032(2) 0.044(2) 0.0212(18) -0.0016(17) 0.0080(15) -0.0061(16)
C10 0.047(2) 0.037(2) 0.0242(19) -0.0181(18) 0.0156(17) -0.0107(16)
C11 0.046(2) 0.054(3) 0.030(2) -0.016(2) 0.0166(19) -0.0142(19)
C12 0.063(3) 0.038(2) 0.035(2) -0.026(2) 0.025(2) -0.0134(18)
C13 0.065(3) 0.036(2) 0.047(3) -0.016(2) 0.030(2) -0.0071(19)
C14 0.061(3) 0.034(2) 0.039(2) -0.0077(19) 0.026(2) -0.0049(17)
C15 0.041(2) 0.035(2) 0.029(2) -0.0102(17) 0.0157(17) -0.0076(16)
C16 0.042(2) 0.0273(19) 0.0244(19) -0.0031(16) 0.0153(16) -0.0041(14)
C17 0.0325(19) 0.0297(18) 0.0207(17) 0.0049(15) 0.0129(15) 0.0016(14)
C18 0.0278(19) 0.036(2) 0.0223(18) 0.0018(15) 0.0103(15) 0.0017(15)
C19 0.037(2) 0.044(2) 0.026(2) 0.0094(17) 0.0129(17) 0.0042(16)
C20 0.030(2) 0.071(3) 0.024(2) 0.006(2) 0.0069(17) 0.0059(19)
C21 0.033(2) 0.050(3) 0.033(2) -0.0074(18) 0.0071(17) -0.0008(18)
C22 0.034(2) 0.042(2) 0.028(2) -0.0096(17) 0.0064(17) -0.0026(16)
C23 0.031(2) 0.035(2) 0.0214(18) -0.0035(16) 0.0098(15) 0.0017(15)
C24 0.0296(18) 0.0256(17) 0.0190(17) -0.0038(14) 0.0077(14) 0.0018(13)
C25 0.042(2) 0.038(2) 0.028(2) -0.0120(18) 0.0157(18) -0.0048(16)
C26 0.036(2) 0.051(2) 0.029(2) -0.0095(19) 0.0131(18) -0.0022(18)
C27 0.043(2) 0.073(3) 0.036(2) -0.024(2) 0.017(2) -0.010(2)
C28 0.070(4) 0.062(3) 0.062(3) -0.040(3) 0.037(3) -0.027(3)
C29 0.084(4) 0.045(3) 0.065(3) -0.022(3) 0.036(3) -0.011(2)
C30 0.058(3) 0.041(2) 0.043(2) 0.001(2) 0.021(2) -0.0010(19)
B1 0.030(2) 0.032(2) 0.017(2) -0.0014(16) 0.0110(17) -0.0019(15)

loop_
_atom_type_symbol
_atom_type_description
_atom_type_scat_dispersion_real
_atom_type_scat_dispersion_imag
_atom_type_scat_source
C C 0.0181 0.0091 'International Tables Vol C Tables 4.2.6.8 and 6.1.1.4'
H H 0.0000 0.0000 'International Tables Vol C Tables 4.2.6.8 and 6.1.1.4'
N N 0.0311 0.0180 'International Tables Vol C Tables 4.2.6.8 and 6.1.1.4'
O O 0.0492 0.0322 'International Tables Vol C Tables 4.2.6.8 and 6.1.1.4'
B B 0.0090 0.0039 'International Tables Vol C Tables 4.2.6.8 and 6.1.1.4'
S S 0.3331 0.5567 'International Tables Vol C Tables 4.2.6.8 and 6.1.1.4'

loop_
_geom_angle_atom_site_label_1
_geom_angle_atom_site_label_2
_geom_angle_atom_site_label_3
_geom_angle
O2 S1 O3 118.41(18)
O2 S1 O1 107.30(16)
O3 S1 O1 108.77(16)
O2 S1 C25 108.88(18)
O3 S1 C25 107.97(19)
O1 S1 C25 104.66(17)
B1 O1 S1 130.3(2)
C1 N1 C8 114.3(3)
C1 N1 B1 122.7(3)
C8 N1 B1 122.2(3)
C9 N2 C8 117.1(3)
C9 N3 C16 112.9(3)
C9 N3 B1 122.2(3)
C16 N3 B1 122.6(3)
C16 N4 C17 117.0(3)
C17 N5 C24 113.6(3)
C17 N5 B1 122.7(3)
C24 N5 B1 121.6(3)
C1 N6 C24 116.8(3)
O4 N7 O5 125.0(6)
O4 N7 C27 116.6(6)
O5 N7 C27 118.4(4)
N6 C1 N1 122.6(3)
N6 C1 C2 131.2(3)
N1 C1 C2 104.8(3)
C3 C2 C7 120.0(4)
C3 C2 C1 132.9(4)
C7 C2 C1 107.0(3)
C2 C3 C4 117.7(4)
C2 C3 H3A 121.1
C4 C3 H3A 121.1
C5 C4 C3 120.8(4)
C5 C4 H4A 119.6
C3 C4 H4A 119.6
C6 C5 C4 122.5(4)
C6 C5 H5A 118.8
C4 C5 H5A 118.8
C5 C6 C7 117.7(4)
C5 C6 H6A 121.1
C7 C6 H6A 121.1
C6 C7 C2 121.2(4)
C6 C7 C8 131.1(4)
C2 C7 C8 107.6(3)
N2 C8 N1 122.4(3)
N2 C8 C7 131.5(3)
N1 C8 C7 104.9(3)
N2 C9 N3 122.8(4)
N2 C9 C10 130.4(4)
N3 C9 C10 105.3(3)
C15 C10 C11 120.5(4)
C15 C10 C9 107.8(3)
C11 C10 C9 131.6(4)
C12 C11 C10 116.7(4)
C12 C11 H11A 121.6
C10 C11 H11A 121.6
C13 C12 C11 122.5(4)
C13 C12 H12A 118.8
C11 C12 H12A 118.8
C14 C13 C12 120.7(4)
C14 C13 H13A 119.7
C12 C13 H13A 119.7
C13 C14 C15 118.8(4)
C13 C14 H14A 120.6
C15 C14 H14A 120.6
C14 C15 C10 120.8(4)
C14 C15 C16 131.8(4)
C10 C15 C16 107.3(3)
N4 C16 N3 123.6(3)
N4 C16 C15 129.5(4)
N3 C16 C15 105.2(3)
N4 C17 N5 122.8(3)
N4 C17 C18 130.1(3)
N5 C17 C18 105.2(3)
C19 C18 C23 120.2(3)
C19 C18 C17 132.3(4)
C23 C18 C17 107.3(3)
C20 C19 C18 117.5(4)
C20 C19 H19A 121.3
C18 C19 H19A 121.3
C21 C20 C19 121.6(4)
C21 C20 H20A 119.2
C19 C20 H20A 119.2
C22 C21 C20 121.8(4)
C22 C21 H21A 119.1
C20 C21 H21A 119.1
C21 C22 C23 118.2(4)
C21 C22 H22A 120.9
C23 C22 H22A 120.9
C22 C23 C18 120.6(3)
C22 C23 C24 131.7(4)
C18 C23 C24 107.6(3)
N6 C24 N5 122.8(3)
N6 C24 C23 131.1(3)
N5 C24 C23 104.7(3)
C30 C25 C26 123.4(4)
C30 C25 S1 119.1(3)
C26 C25 S1 117.4(3)
C27 C26 C25 115.8(4)
C27 C26 H26A 122.1
C25 C26 H26A 122.1
C26 C27 C28 123.2(5)
C26 C27 N7 116.7(5)
C28 C27 N7 120.1(4)
C29 C28 C27 118.5(4)
C29 C28 H28A 120.7
C27 C28 H28A 120.7
C28 C29 C30 119.8(5)
C28 C29 H29A 120.1
C30 C29 H29A 120.1
C25 C30 C29 119.3(5)
C25 C30 H30A 120.4
C29 C30 H30A 120.4
N1 B1 N3 106.3(3)
N1 B1 N5 106.4(3)
N3 B1 N5 105.9(3)
N1 B1 O1 107.6(3)
N3 B1 O1 114.2(3)
N5 B1 O1 115.8(3)

loop_
_geom_bond_atom_site_label_1
_geom_bond_atom_site_label_2
_geom_bond_distance
S1 O2 1.411(3)
S1 O3 1.446(3)
S1 O1 1.520(3)
S1 C25 1.757(4)
O1 B1 1.510(5)
O4 N7 1.213(6)
O5 N7 1.214(7)
N1 C1 1.356(5)
N1 C8 1.368(5)
N1 B1 1.466(5)
N2 C9 1.337(5)
N2 C8 1.344(5)
N3 C9 1.361(5)
N3 C16 1.377(5)
N3 B1 1.480(5)
N4 C16 1.318(5)
N4 C17 1.344(5)
N5 C17 1.374(4)
N5 C24 1.374(4)
N5 B1 1.481(5)
N6 C1 1.341(5)
N6 C24 1.350(5)
N7 C27 1.478(7)
C1 C2 1.465(5)
C2 C3 1.388(5)
C2 C7 1.420(6)
C3 C4 1.395(6)
C3 H3A 0.9500
C4 C5 1.394(6)
C4 H4A 0.9500
C5 C6 1.352(6)
C5 H5A 0.9500
C6 C7 1.388(5)
C6 H6A 0.9500
C7 C8 1.449(5)
C9 C10 1.463(6)
C10 C15 1.400(6)
C10 C11 1.401(6)
C11 C12 1.395(6)
C11 H11A 0.9500
C12 C13 1.378(7)
C12 H12A 0.9500
C13 C14 1.365(6)
C13 H13A 0.9500
C14 C15 1.392(6)
C14 H14A 0.9500
C15 C16 1.465(5)
C17 C18 1.444(5)
C18 C19 1.398(5)
C18 C23 1.431(5)
C19 C20 1.395(6)
C19 H19A 0.9500
C20 C21 1.395(6)
C20 H20A 0.9500
C21 C22 1.368(6)
C21 H21A 0.9500
C22 C23 1.396(5)
C22 H22A 0.9500
C23 C24 1.453(5)
C25 C30 1.365(6)
C25 C26 1.380(6)
C26 C27 1.378(6)
C26 H26A 0.9500
C27 C28 1.389(8)
C28 C29 1.380(9)
C28 H28A 0.9500
C29 C30 1.386(7)
C29 H29A 0.9500
C30 H30A 0.9500

loop_
_geom_torsion_atom_site_label_1
_geom_torsion_atom_site_label_2
_geom_torsion_atom_site_label_3
_geom_torsion_atom_site_label_4
_geom_torsion
O2 S1 O1 B1 176.6(3)
O3 S1 O1 B1 47.4(3)
C25 S1 O1 B1 -67.8(3)
C24 N6 C1 N1 -7.2(5)
C24 N6 C1 C2 157.1(4)
C8 N1 C1 N6 155.6(3)
B1 N1 C1 N6 -14.4(5)
C8 N1 C1 C2 -12.3(4)
B1 N1 C1 C2 177.7(3)
N6 C1 C2 C3 19.3(7)
N1 C1 C2 C3 -174.3(4)
N6 C1 C2 C7 -158.8(4)
N1 C1 C2 C7 7.6(4)
C7 C2 C3 C4 -0.7(5)
C1 C2 C3 C4 -178.7(4)
C2 C3 C4 C5 1.7(6)
C3 C4 C5 C6 -1.1(6)
C4 C5 C6 C7 -0.7(6)
C5 C6 C7 C2 1.8(5)
C5 C6 C7 C8 179.7(4)
C3 C2 C7 C6 -1.1(5)
C1 C2 C7 C6 177.3(3)
C3 C2 C7 C8 -179.4(3)
C1 C2 C7 C8 -1.0(4)
C9 N2 C8 N1 8.0(5)
C9 N2 C8 C7 -157.2(4)
C1 N1 C8 N2 -156.9(3)
B1 N1 C8 N2 13.2(5)
C1 N1 C8 C7 11.7(4)
B1 N1 C8 C7 -178.2(3)
C6 C7 C8 N2 -16.9(6)
C2 C7 C8 N2 161.2(4)
C6 C7 C8 N1 176.0(4)
C2 C7 C8 N1 -6.0(4)
C8 N2 C9 N3 -10.0(5)
C8 N2 C9 C10 153.9(4)
C16 N3 C9 N2 154.6(3)
B1 N3 C9 N2 -9.0(5)
C16 N3 C9 C10 -12.8(4)
B1 N3 C9 C10 -176.3(3)
N2 C9 C10 C15 -157.3(4)
N3 C9 C10 C15 8.6(4)
N2 C9 C10 C11 18.5(7)
N3 C9 C10 C11 -175.5(4)
C15 C10 C11 C12 -0.1(5)
C9 C10 C11 C12 -175.6(4)
C10 C11 C12 C13 2.4(6)
C11 C12 C13 C14 -1.9(6)
C12 C13 C14 C15 -1.0(6)
C13 C14 C15 C10 3.3(6)
C13 C14 C15 C16 177.7(4)
C11 C10 C15 C14 -2.7(6)
C9 C10 C15 C14 173.7(3)
C11 C10 C15 C16 -178.3(3)
C9 C10 C15 C16 -1.9(4)
C17 N4 C16 N3 8.3(5)
C17 N4 C16 C15 -154.3(4)
C9 N3 C16 N4 -154.6(3)
B1 N3 C16 N4 8.9(5)
C9 N3 C16 C15 11.6(4)
B1 N3 C16 C15 175.1(3)
C14 C15 C16 N4 -15.3(7)
C10 C15 C16 N4 159.6(4)
C14 C15 C16 N3 179.6(4)
C10 C15 C16 N3 -5.4(4)
C16 N4 C17 N5 -7.5(5)
C16 N4 C17 C18 154.8(4)
C24 N5 C17 N4 153.1(3)
B1 N5 C17 N4 -10.6(5)
C24 N5 C17 C18 -13.0(4)
B1 N5 C17 C18 -176.7(3)
N4 C17 C18 C19 19.3(7)
N5 C17 C18 C19 -176.0(4)
N4 C17 C18 C23 -156.8(4)
N5 C17 C18 C23 7.9(4)
C23 C18 C19 C20 -1.8(5)
C17 C18 C19 C20 -177.4(4)
C18 C19 C20 C21 2.4(6)
C19 C20 C21 C22 -1.1(6)
C20 C21 C22 C23 -1.0(6)
C21 C22 C23 C18 1.6(6)
C21 C22 C23 C24 178.0(4)
C19 C18 C23 C22 -0.2(5)
C17 C18 C23 C22 176.4(3)
C19 C18 C23 C24 -177.4(3)
C17 C18 C23 C24 -0.8(4)
C1 N6 C24 N5 9.9(5)
C1 N6 C24 C23 -154.3(4)
C17 N5 C24 N6 -155.3(3)
B1 N5 C24 N6 8.6(5)
C17 N5 C24 C23 12.4(4)
B1 N5 C24 C23 176.3(3)
C22 C23 C24 N6 -17.0(7)
C18 C23 C24 N6 159.7(3)
C22 C23 C24 N5 176.6(4)
C18 C23 C24 N5 -6.6(4)
O2 S1 C25 C30 45.5(4)
O3 S1 C25 C30 175.2(3)
O1 S1 C25 C30 -69.0(4)
O2 S1 C25 C26 -134.2(3)
O3 S1 C25 C26 -4.4(4)
O1 S1 C25 C26 111.3(3)
C30 C25 C26 C27 1.3(6)
S1 C25 C26 C27 -179.1(3)
C25 C26 C27 C28 -0.7(6)
C25 C26 C27 N7 -178.8(4)
O4 N7 C27 C26 174.8(4)
O5 N7 C27 C26 -3.6(7)
O4 N7 C27 C28 -3.4(7)
O5 N7 C27 C28 178.3(5)
C26 C27 C28 C29 0.0(7)
N7 C27 C28 C29 178.0(4)
C27 C28 C29 C30 0.2(8)
C26 C25 C30 C29 -1.1(7)
S1 C25 C30 C29 179.2(4)
C28 C29 C30 C25 0.3(7)
C1 N1 B1 N3 141.3(3)
C8 N1 B1 N3 -27.9(4)
C1 N1 B1 N5 28.8(4)
C8 N1 B1 N5 -140.5(3)
C1 N1 B1 O1 -95.9(4)
C8 N1 B1 O1 94.9(4)
C9 N3 B1 N1 26.0(5)
C16 N3 B1 N1 -136.0(3)
C9 N3 B1 N5 138.9(3)
C16 N3 B1 N5 -23.1(4)
C9 N3 B1 O1 -92.5(4)
C16 N3 B1 O1 105.5(4)
C17 N5 B1 N1 136.7(3)
C24 N5 B1 N1 -25.7(4)
C17 N5 B1 N3 23.9(4)
C24 N5 B1 N3 -138.5(3)
C17 N5 B1 O1 -103.8(4)
C24 N5 B1 O1 93.8(4)
S1 O1 B1 N1 146.1(3)
S1 O1 B1 N3 -96.2(4)
S1 O1 B1 N5 27.3(5)
